data_4079713
loop_
_publ_author_name
'Segarra, Candela'
'Mas-Marz Elena'
'Lowe, John P.'
'Mahon, Mary F.'
'Poulten, Rebecca C.'
'Whittlesey, Michael K.'

_publ_section_title
;
 Ring-Expanded N-Heterocyclic Carbene Complexes of Rhodium with
 Bifluoride, Fluoride, and Fluoroaryl Ligands
;
_journal_issue 24
_journal_name_full Organometallics
_journal_page_first 8584
_journal_paper_doi 10.1021/om300984v
_journal_volume 31
_journal_year 2012
_chemical_formula_sum 'C49 H58 F2 N2 P2 Rh'
_chemical_formula_weight 877.82
_chemical_name_systematic
; 
 ? 
;
_space_group_IT_number 2
_symmetry_cell_setting triclinic
_symmetry_space_group_name_Hall '-P 1'
_symmetry_space_group_name_H-M 'P -1'
_atom_sites_solution_hydrogens geom
_atom_sites_solution_primary direct
_atom_sites_solution_secondary difmap
_audit_creation_method SHELXL-97
_cell_angle_alpha 75.783(2)
_cell_angle_beta 86.843(2)
_cell_angle_gamma 70.878(2)
_cell_formula_units_Z 2
_cell_length_a 10.7914(3)
_cell_length_b 11.6890(3)
_cell_length_c 18.7289(4)
_cell_measurement_reflns_used 14326
_cell_measurement_temperature 120(2)
_cell_measurement_theta_max 32.4563
_cell_measurement_theta_min 2.8881
_cell_volume 2162.93(10)
_computing_cell_refinement
;
CrysAlisPro, Oxford Diffraction Ltd.,
Version 1.171.33.41 (release 06-05-2009 CrysAlis171 .NET)
(compiled May  6 2009,17:20:42)
;
_computing_data_collection
;
CrysAlisPro, Oxford Diffraction Ltd.,
Version 1.171.33.41 (release 06-05-2009 CrysAlis171 .NET)
(compiled May  6 2009,17:20:42)
;
_computing_data_reduction
;
CrysAlisPro, Oxford Diffraction Ltd.,
Version 1.171.33.41 (release 06-05-2009 CrysAlis171 .NET)
(compiled May  6 2009,17:20:42)
;
_computing_molecular_graphics 'ORTEX (P.McArdle 1995)'
_computing_publication_material 'SHELXL-97/2 (Sheldrick 1997)'
_computing_structure_refinement 'SHELXL-97 (Sheldrick, 1997)'
_computing_structure_solution 'SHELXS-97 (Sheldrick, 1990)'
_diffrn_ambient_temperature 120(2)
_diffrn_detector_area_resol_mean 10.3795
_diffrn_measured_fraction_theta_full 0.998
_diffrn_measured_fraction_theta_max 0.998
_diffrn_measurement_device_type 'Xcalibur, Atlas, Gemini ultra'
_diffrn_radiation_monochromator graphite
_diffrn_radiation_source 'Enhance (Mo) X-ray Source'
_diffrn_radiation_type 'Mo K\a'
_diffrn_radiation_wavelength 0.7107
_diffrn_reflns_av_R_equivalents 0.0445
_diffrn_reflns_av_sigmaI/netI 0.0672
_diffrn_reflns_limit_h_max 14
_diffrn_reflns_limit_h_min -14
_diffrn_reflns_limit_k_max 15
_diffrn_reflns_limit_k_min -15
_diffrn_reflns_limit_l_max 24
_diffrn_reflns_limit_l_min -24
_diffrn_reflns_number 31878
_diffrn_reflns_theta_full 27.50
_diffrn_reflns_theta_max 27.50
_diffrn_reflns_theta_min 2.89
_exptl_absorpt_coefficient_mu 0.513
_exptl_absorpt_correction_T_max 0.973
_exptl_absorpt_correction_T_min 0.925
_exptl_absorpt_correction_type gaussian
_exptl_absorpt_process_details
;
CrysAlisPro, Oxford Diffraction Ltd.,
Version 1.171.33.41 (release 06-05-2009 CrysAlis171 .NET)
(compiled May  6 2009,17:20:42)
Numerical absorption correction based on gaussian integration over
            a multifaceted crystal model
;
_exptl_crystal_colour yellow
_exptl_crystal_density_diffrn 1.348
_exptl_crystal_density_method 'not measured'
_exptl_crystal_description block
_exptl_crystal_F_000 918
_exptl_crystal_size_max 0.18
_exptl_crystal_size_mid 0.08
_exptl_crystal_size_min 0.06
_refine_diff_density_max 0.656
_refine_diff_density_min -0.533
_refine_diff_density_rms 0.074
_refine_ls_extinction_method none
_refine_ls_goodness_of_fit_ref 0.935
_refine_ls_hydrogen_treatment mixed
_refine_ls_matrix_type full
_refine_ls_number_parameters 513
_refine_ls_number_reflns 9891
_refine_ls_number_restraints 0
_refine_ls_restrained_S_all 0.935
_refine_ls_R_factor_all 0.0531
_refine_ls_R_factor_gt 0.0333
_refine_ls_shift/su_max 0.002
_refine_ls_shift/su_mean 0.000
_refine_ls_structure_factor_coef Fsqd
_refine_ls_weighting_details 'calc w=1/[\s^2^(Fo^2^)+(0.0359P)^2^+0.0000P] where P=(Fo^2^+2Fc^2^)/3'
_refine_ls_weighting_scheme calc
_refine_ls_wR_factor_gt 0.0699
_refine_ls_wR_factor_ref 0.0727
_reflns_number_gt 7398
_reflns_number_total 9891
_reflns_threshold_expression >2sigma(I)
_cod_data_source_file om300984v_si_001.cif
_cod_data_source_block p09mkw4
_cod_depositor_comments
;
The following automatic conversions were performed:

'_symmetry_cell_setting' value 'Triclinic' changed to 'triclinic'
according to /home/saulius/struct/CIF-dictionaries/cif_core.dic
dictionary named 'cif_core.dic' version 2.4.2 from 2011-04-26.

Automatic conversion script
Id: cif_fix_values 1891 2012-01-12 08:04:46Z andrius 
;
_cod_original_cell_volume 2162.93(9)
_cod_original_sg_symbol_H-M P-1
_cod_database_code 4079713

loop_
_symmetry_equiv_pos_as_xyz
'x, y, z'
'-x, -y, -z'

loop_
_atom_site_label
_atom_site_type_symbol
_atom_site_fract_x
_atom_site_fract_y
_atom_site_fract_z
_atom_site_U_iso_or_equiv
_atom_site_adp_type
_atom_site_occupancy
_atom_site_symmetry_multiplicity
_atom_site_calc_flag
_atom_site_refinement_flags
Rh1 Rh 0.779208(17) 0.611645(17) 0.691126(10) 0.01323(5) Uani 1 1 d .
P1 P 0.72228(5) 0.43708(6) 0.74805(3) 0.01562(13) Uani 1 1 d .
P2 P 0.96327(5) 0.57795(5) 0.74783(3) 0.01309(12) Uani 1 1 d .
F1 F 0.59825(12) 0.66340(13) 0.63299(8) 0.0224(3) Uani 1 1 d .
F2 F 0.50192(14) 0.84538(14) 0.54359(8) 0.0329(4) Uani 1 1 d .
N1 N 0.70031(18) 0.88706(17) 0.65799(11) 0.0184(4) Uani 1 1 d .
N2 N 0.82232(17) 0.80803(17) 0.56578(10) 0.0171(4) Uani 1 1 d .
C1 C 0.7730(2) 0.7878(2) 0.63278(13) 0.0158(5) Uani 1 1 d .
C2 C 0.6665(3) 1.0161(2) 0.61316(14) 0.0281(6) Uani 1 1 d .
H2A H 0.6570 1.0735 0.6457 0.034 Uiso 1 1 calc R
H2B H 0.5815 1.0393 0.5868 0.034 Uiso 1 1 calc R
C3 C 0.7705(3) 1.0290(2) 0.55865(15) 0.0295(6) Uani 1 1 d .
H3A H 0.8531 1.0166 0.5846 0.035 Uiso 1 1 calc R
H3B H 0.7428 1.1135 0.5252 0.035 Uiso 1 1 calc R
C4 C 0.7914(3) 0.9319(2) 0.51527(14) 0.0259(6) Uani 1 1 d .
H4A H 0.7111 0.9496 0.4857 0.031 Uiso 1 1 calc R
H4B H 0.8643 0.9343 0.4811 0.031 Uiso 1 1 calc R
C5 C 0.6316(2) 0.8698(2) 0.72787(13) 0.0213(5) Uani 1 1 d .
H5 H 0.6559 0.7779 0.7495 0.026 Uiso 1 1 calc R
C6 C 0.4832(2) 0.9197(3) 0.71485(16) 0.0317(6) Uani 1 1 d .
H6A H 0.4545 1.0109 0.6986 0.048 Uiso 1 1 calc R
H6B H 0.4402 0.8949 0.7608 0.048 Uiso 1 1 calc R
H6C H 0.4595 0.8853 0.6769 0.048 Uiso 1 1 calc R
C7 C 0.6739(2) 0.9255(2) 0.78383(14) 0.0268(6) Uani 1 1 d .
H7A H 0.7692 0.8896 0.7922 0.040 Uiso 1 1 calc R
H7B H 0.6300 0.9066 0.8303 0.040 Uiso 1 1 calc R
H7C H 0.6498 1.0161 0.7650 0.040 Uiso 1 1 calc R
C8 C 0.8936(2) 0.7008(2) 0.53458(13) 0.0196(5) Uani 1 1 d .
H8 H 0.9161 0.6246 0.5763 0.023 Uiso 1 1 calc R
C9 C 0.8074(3) 0.6823(3) 0.47990(15) 0.0300(6) Uani 1 1 d .
H9A H 0.7305 0.6660 0.5049 0.045 Uiso 1 1 calc R
H9B H 0.8573 0.6112 0.4598 0.045 Uiso 1 1 calc R
H9C H 0.7786 0.7577 0.4397 0.045 Uiso 1 1 calc R
C10 C 1.0225(2) 0.7119(2) 0.50098(14) 0.0268(6) Uani 1 1 d .
H10A H 1.0043 0.7743 0.4538 0.040 Uiso 1 1 calc R
H10B H 1.0774 0.6310 0.4930 0.040 Uiso 1 1 calc R
H10C H 1.0687 0.7376 0.5346 0.040 Uiso 1 1 calc R
C11 C 0.5906(2) 0.4776(2) 0.81311(13) 0.0191(5) Uani 1 1 d .
C12 C 0.4964(2) 0.5945(2) 0.79287(14) 0.0242(5) Uani 1 1 d .
H12 H 0.5030 0.6499 0.7474 0.029 Uiso 1 1 calc R
C13 C 0.3927(2) 0.6314(3) 0.83817(15) 0.0310(6) Uani 1 1 d .
H13 H 0.3275 0.7109 0.8232 0.037 Uiso 1 1 calc R
C14 C 0.3840(2) 0.5526(3) 0.90512(15) 0.0342(7) Uani 1 1 d .
H14 H 0.3145 0.5789 0.9370 0.041 Uiso 1 1 calc R
C15 C 0.4758(3) 0.4364(3) 0.92554(15) 0.0380(7) Uani 1 1 d .
H15 H 0.4686 0.3813 0.9711 0.046 Uiso 1 1 calc R
C16 C 0.5791(2) 0.3988(3) 0.87994(14) 0.0301(6) Uani 1 1 d .
H16 H 0.6426 0.3183 0.8946 0.036 Uiso 1 1 calc R
C17 C 0.6406(2) 0.3950(2) 0.68024(13) 0.0170(5) Uani 1 1 d .
C18 C 0.6904(2) 0.4043(2) 0.61011(13) 0.0209(5) Uani 1 1 d .
H18 H 0.7639 0.4325 0.5988 0.025 Uiso 1 1 calc R
C19 C 0.6337(2) 0.3727(2) 0.55618(14) 0.0260(6) Uani 1 1 d .
H19 H 0.6694 0.3781 0.5084 0.031 Uiso 1 1 calc R
C20 C 0.5257(2) 0.3334(2) 0.57187(15) 0.0262(6) Uani 1 1 d .
H20 H 0.4865 0.3125 0.5349 0.031 Uiso 1 1 calc R
C21 C 0.4747(2) 0.3246(2) 0.64159(15) 0.0246(6) Uani 1 1 d .
H21 H 0.4001 0.2977 0.6523 0.030 Uiso 1 1 calc R
C22 C 0.5314(2) 0.3546(2) 0.69571(14) 0.0213(5) Uani 1 1 d .
H22 H 0.4961 0.3477 0.7436 0.026 Uiso 1 1 calc R
C23 C 0.8275(2) 0.2837(2) 0.79948(13) 0.0170(5) Uani 1 1 d .
C24 C 0.8938(2) 0.2743(2) 0.86367(13) 0.0217(5) Uani 1 1 d .
H24 H 0.8837 0.3474 0.8802 0.026 Uiso 1 1 calc R
C25 C 0.9742(2) 0.1599(2) 0.90367(15) 0.0295(6) Uani 1 1 d .
H25 H 1.0184 0.1548 0.9474 0.035 Uiso 1 1 calc R
C26 C 0.9901(3) 0.0532(2) 0.87978(17) 0.0369(7) Uani 1 1 d .
H26 H 1.0440 -0.0255 0.9075 0.044 Uiso 1 1 calc R
C27 C 0.9275(3) 0.0615(2) 0.81567(17) 0.0375(7) Uani 1 1 d .
H27 H 0.9403 -0.0116 0.7986 0.045 Uiso 1 1 calc R
C28 C 0.8457(2) 0.1756(2) 0.77574(15) 0.0279(6) Uani 1 1 d .
H28 H 0.8020 0.1799 0.7320 0.033 Uiso 1 1 calc R
C29 C 1.0742(2) 0.6645(2) 0.70339(12) 0.0150(5) Uani 1 1 d .
C30 C 1.0357(2) 0.7931(2) 0.69526(13) 0.0195(5) Uani 1 1 d .
H30 H 0.9524 0.8353 0.7119 0.023 Uiso 1 1 calc R
C31 C 1.1179(2) 0.8602(2) 0.66314(14) 0.0242(6) Uani 1 1 d .
H31 H 1.0912 0.9476 0.6588 0.029 Uiso 1 1 calc R
C32 C 1.2388(2) 0.8004(2) 0.63744(13) 0.0248(6) Uani 1 1 d .
H32 H 1.2945 0.8465 0.6149 0.030 Uiso 1 1 calc R
C33 C 1.2773(2) 0.6740(2) 0.64476(13) 0.0218(5) Uani 1 1 d .
H33 H 1.3601 0.6325 0.6274 0.026 Uiso 1 1 calc R
C34 C 1.1962(2) 0.6060(2) 0.67736(13) 0.0190(5) Uani 1 1 d .
H34 H 1.2243 0.5185 0.6820 0.023 Uiso 1 1 calc R
C35 C 1.0837(2) 0.4196(2) 0.77043(12) 0.0153(5) Uani 1 1 d .
C36 C 1.0841(2) 0.3383(2) 0.72699(13) 0.0201(5) Uani 1 1 d .
H36 H 1.0200 0.3634 0.6885 0.024 Uiso 1 1 calc R
C37 C 1.1783(2) 0.2203(2) 0.73991(14) 0.0247(5) Uani 1 1 d .
H37 H 1.1782 0.1650 0.7103 0.030 Uiso 1 1 calc R
C38 C 1.2716(2) 0.1837(2) 0.79564(14) 0.0279(6) Uani 1 1 d .
H38 H 1.3351 0.1028 0.8048 0.033 Uiso 1 1 calc R
C39 C 1.2731(2) 0.2640(2) 0.83796(14) 0.0269(6) Uani 1 1 d .
H39 H 1.3384 0.2389 0.8758 0.032 Uiso 1 1 calc R
C40 C 1.1796(2) 0.3817(2) 0.82562(13) 0.0208(5) Uani 1 1 d .
H40 H 1.1812 0.4367 0.8551 0.025 Uiso 1 1 calc R
C41 C 0.9427(2) 0.6185(2) 0.83809(12) 0.0153(5) Uani 1 1 d .
C42 C 0.8322(2) 0.6084(2) 0.87821(13) 0.0192(5) Uani 1 1 d .
H42 H 0.7697 0.5825 0.8582 0.023 Uiso 1 1 calc R
C43 C 0.8127(2) 0.6353(2) 0.94646(14) 0.0248(6) Uani 1 1 d .
H43 H 0.7380 0.6262 0.9735 0.030 Uiso 1 1 calc R
C44 C 0.9016(2) 0.6756(2) 0.97586(14) 0.0265(6) Uani 1 1 d .
H44 H 0.8876 0.6949 1.0227 0.032 Uiso 1 1 calc R
C45 C 1.0107(2) 0.6873(2) 0.93632(13) 0.0236(5) Uani 1 1 d .
H45 H 1.0721 0.7146 0.9561 0.028 Uiso 1 1 calc R
C46 C 1.0310(2) 0.6594(2) 0.86799(13) 0.0183(5) Uani 1 1 d .
H46 H 1.1060 0.6683 0.8412 0.022 Uiso 1 1 calc R
C47 C 1.3157(5) -0.1352(4) 0.9537(3) 0.0894(15) Uani 1 1 d .
H47A H 1.2328 -0.1486 0.9702 0.134 Uiso 1 1 calc R
H47B H 1.3850 -0.2159 0.9587 0.134 Uiso 1 1 calc R
H47C H 1.3060 -0.0888 0.9019 0.134 Uiso 1 1 calc R
C48 C 1.3521(4) -0.0612(4) 1.0003(3) 0.0807(14) Uani 1 1 d .
H48A H 1.3590 -0.1069 1.0527 0.097 Uiso 1 1 calc R
H48B H 1.2820 0.0203 0.9951 0.097 Uiso 1 1 calc R
C49 C 1.4859(4) -0.0392(3) 0.9765(2) 0.0652(11) Uani 1 1 d .
H49A H 1.5574 -0.1202 0.9836 0.078 Uiso 1 1 calc R
H49B H 1.4806 0.0046 0.9237 0.078 Uiso 1 1 calc R
H1 H 0.560(3) 0.733(4) 0.592(2) 0.076(12) Uiso 1 1 d .

loop_
_atom_site_aniso_label
_atom_site_aniso_U_11
_atom_site_aniso_U_22
_atom_site_aniso_U_33
_atom_site_aniso_U_23
_atom_site_aniso_U_13
_atom_site_aniso_U_12
Rh1 0.01300(9) 0.01372(9) 0.01469(10) -0.00447(7) 0.00221(6) -0.00615(6)
P1 0.0170(3) 0.0174(3) 0.0157(3) -0.0059(2) 0.0040(2) -0.0091(2)
P2 0.0133(3) 0.0138(3) 0.0132(3) -0.0038(2) 0.0030(2) -0.0058(2)
F1 0.0178(7) 0.0210(8) 0.0298(9) -0.0052(7) -0.0026(6) -0.0085(6)
F2 0.0325(8) 0.0287(8) 0.0320(9) -0.0010(7) -0.0064(7) -0.0059(7)
N1 0.0202(10) 0.0141(10) 0.0194(11) -0.0046(8) 0.0019(8) -0.0035(8)
N2 0.0197(10) 0.0140(10) 0.0155(10) -0.0027(8) 0.0013(8) -0.0035(8)
C1 0.0139(10) 0.0163(12) 0.0175(12) -0.0041(10) -0.0006(9) -0.0051(9)
C2 0.0382(15) 0.0148(12) 0.0250(14) -0.0038(11) 0.0002(12) -0.0010(11)
C3 0.0376(15) 0.0149(13) 0.0312(15) 0.0017(11) -0.0030(12) -0.0068(11)
C4 0.0333(14) 0.0174(13) 0.0198(13) 0.0027(10) 0.0048(11) -0.0046(10)
C5 0.0217(12) 0.0183(12) 0.0246(14) -0.0087(11) 0.0064(10) -0.0058(10)
C6 0.0224(13) 0.0349(16) 0.0424(17) -0.0215(14) 0.0085(12) -0.0075(11)
C7 0.0306(13) 0.0262(14) 0.0260(14) -0.0118(12) 0.0067(11) -0.0092(11)
C8 0.0200(11) 0.0178(12) 0.0186(13) -0.0043(10) 0.0055(10) -0.0039(9)
C9 0.0340(14) 0.0333(15) 0.0278(15) -0.0146(12) 0.0029(12) -0.0129(12)
C10 0.0223(12) 0.0295(14) 0.0252(14) -0.0049(11) 0.0073(11) -0.0062(11)
C11 0.0193(11) 0.0268(13) 0.0188(13) -0.0111(11) 0.0048(10) -0.0142(10)
C12 0.0213(12) 0.0306(14) 0.0244(14) -0.0088(11) 0.0051(10) -0.0123(11)
C13 0.0204(13) 0.0382(16) 0.0349(16) -0.0133(13) 0.0073(11) -0.0080(11)
C14 0.0201(13) 0.059(2) 0.0269(15) -0.0193(14) 0.0125(11) -0.0130(13)
C15 0.0307(15) 0.060(2) 0.0202(15) -0.0021(14) 0.0080(12) -0.0175(14)
C16 0.0259(13) 0.0365(16) 0.0251(15) -0.0025(12) 0.0074(11) -0.0110(12)
C17 0.0179(11) 0.0146(11) 0.0208(13) -0.0073(10) 0.0016(9) -0.0065(9)
C18 0.0214(12) 0.0213(13) 0.0225(13) -0.0074(10) 0.0039(10) -0.0093(10)
C19 0.0306(13) 0.0266(14) 0.0210(14) -0.0107(11) 0.0009(11) -0.0060(11)
C20 0.0256(13) 0.0216(13) 0.0332(16) -0.0138(12) -0.0075(11) -0.0033(11)
C21 0.0179(12) 0.0202(13) 0.0393(16) -0.0114(12) -0.0012(11) -0.0075(10)
C22 0.0224(12) 0.0192(13) 0.0254(14) -0.0073(11) 0.0052(10) -0.0101(10)
C23 0.0181(11) 0.0156(12) 0.0202(13) -0.0045(10) 0.0062(9) -0.0100(9)
C24 0.0238(12) 0.0210(13) 0.0224(13) -0.0055(11) 0.0054(10) -0.0108(10)
C25 0.0318(14) 0.0278(15) 0.0265(15) 0.0013(12) -0.0039(11) -0.0116(12)
C26 0.0400(16) 0.0189(14) 0.0464(19) 0.0008(13) -0.0076(14) -0.0074(12)
C27 0.0432(16) 0.0155(13) 0.055(2) -0.0107(13) -0.0065(15) -0.0089(12)
C28 0.0285(13) 0.0252(14) 0.0334(16) -0.0075(12) -0.0026(12) -0.0124(11)
C29 0.0158(11) 0.0201(12) 0.0117(11) -0.0022(9) 0.0001(9) -0.0102(9)
C30 0.0168(11) 0.0211(13) 0.0201(13) -0.0036(10) -0.0012(10) -0.0063(9)
C31 0.0274(13) 0.0201(13) 0.0256(14) 0.0013(11) -0.0031(11) -0.0127(10)
C32 0.0245(13) 0.0346(15) 0.0187(13) 0.0034(11) -0.0020(10) -0.0207(11)
C33 0.0156(11) 0.0323(14) 0.0170(13) -0.0034(11) 0.0029(9) -0.0094(10)
C34 0.0189(11) 0.0212(12) 0.0166(12) -0.0031(10) 0.0009(9) -0.0073(9)
C35 0.0146(10) 0.0148(11) 0.0157(12) -0.0029(9) 0.0071(9) -0.0054(9)
C36 0.0221(12) 0.0228(13) 0.0185(13) -0.0062(10) 0.0044(10) -0.0110(10)
C37 0.0304(13) 0.0190(13) 0.0252(14) -0.0094(11) 0.0104(11) -0.0072(10)
C38 0.0312(14) 0.0173(13) 0.0271(15) -0.0020(11) 0.0078(11) -0.0007(11)
C39 0.0249(13) 0.0260(14) 0.0233(14) -0.0010(11) -0.0013(11) -0.0031(11)
C40 0.0248(12) 0.0209(13) 0.0170(13) -0.0053(10) 0.0027(10) -0.0076(10)
C41 0.0174(11) 0.0134(11) 0.0146(12) -0.0042(9) 0.0024(9) -0.0039(9)
C42 0.0212(12) 0.0174(12) 0.0215(13) -0.0067(10) 0.0043(10) -0.0088(10)
C43 0.0258(13) 0.0284(14) 0.0233(14) -0.0084(11) 0.0108(11) -0.0129(11)
C44 0.0367(14) 0.0284(14) 0.0175(13) -0.0117(11) 0.0074(11) -0.0111(12)
C45 0.0283(13) 0.0256(14) 0.0209(13) -0.0106(11) 0.0012(10) -0.0104(11)
C46 0.0177(11) 0.0197(12) 0.0190(12) -0.0066(10) 0.0031(9) -0.0069(9)
C47 0.101(3) 0.071(3) 0.085(3) 0.009(3) -0.034(3) -0.028(3)
C48 0.081(3) 0.059(3) 0.090(3) 0.015(2) 0.002(3) -0.031(2)
C49 0.082(3) 0.049(2) 0.046(2) -0.0016(17) -0.006(2) -0.002(2)

loop_
_atom_type_symbol
_atom_type_description
_atom_type_scat_dispersion_real
_atom_type_scat_dispersion_imag
_atom_type_scat_source
C C 0.0033 0.0016 'International Tables Vol C Tables 4.2.6.8 and 6.1.1.4'
H H 0.0000 0.0000 'International Tables Vol C Tables 4.2.6.8 and 6.1.1.4'
P P 0.1023 0.0942 'International Tables Vol C Tables 4.2.6.8 and 6.1.1.4'
Rh Rh -1.1178 0.9187 'International Tables Vol C Tables 4.2.6.8 and 6.1.1.4'
F F 0.0171 0.0103 'International Tables Vol C Tables 4.2.6.8 and 6.1.1.4'
N N 0.0061 0.0033 'International Tables Vol C Tables 4.2.6.8 and 6.1.1.4'

loop_
_geom_angle_atom_site_label_1
_geom_angle_atom_site_label_2
_geom_angle_atom_site_label_3
_geom_angle
_geom_angle_site_symmetry_1
C1 Rh1 F1 81.53(7) .
C1 Rh1 P2 93.02(6) .
F1 Rh1 P2 174.34(4) .
C1 Rh1 P1 163.47(6) .
F1 Rh1 P1 82.81(4) .
P2 Rh1 P1 102.46(2) .
C17 P1 C23 101.88(10) .
C17 P1 C11 101.87(10) .
C23 P1 C11 102.02(11) .
C17 P1 Rh1 108.99(8) .
C23 P1 Rh1 128.94(7) .
C11 P1 Rh1 109.89(8) .
C35 P2 C41 102.16(10) .
C35 P2 C29 98.66(10) .
C41 P2 C29 100.71(10) .
C35 P2 Rh1 119.67(7) .
C41 P2 Rh1 114.01(7) .
C29 P2 Rh1 118.52(7) .
Rh1 F1 H1 130(2) .
C1 N1 C5 120.58(19) .
C1 N1 C2 122.9(2) .
C5 N1 C2 115.76(18) .
C1 N2 C4 123.28(19) .
C1 N2 C8 119.51(19) .
C4 N2 C8 116.39(19) .
N2 C1 N1 118.5(2) .
N2 C1 Rh1 121.85(16) .
N1 C1 Rh1 118.92(16) .
N1 C2 C3 110.5(2) .
N1 C2 H2A 109.5 .
C3 C2 H2A 109.5 .
N1 C2 H2B 109.5 .
C3 C2 H2B 109.5 .
H2A C2 H2B 108.1 .
C2 C3 C4 108.0(2) .
C2 C3 H3A 110.1 .
C4 C3 H3A 110.1 .
C2 C3 H3B 110.1 .
C4 C3 H3B 110.1 .
H3A C3 H3B 108.4 .
N2 C4 C3 109.6(2) .
N2 C4 H4A 109.7 .
C3 C4 H4A 109.7 .
N2 C4 H4B 109.7 .
C3 C4 H4B 109.7 .
H4A C4 H4B 108.2 .
N1 C5 C7 112.61(19) .
N1 C5 C6 111.1(2) .
C7 C5 C6 111.4(2) .
N1 C5 H5 107.1 .
C7 C5 H5 107.1 .
C6 C5 H5 107.1 .
C5 C6 H6A 109.5 .
C5 C6 H6B 109.5 .
H6A C6 H6B 109.5 .
C5 C6 H6C 109.5 .
H6A C6 H6C 109.5 .
H6B C6 H6C 109.5 .
C5 C7 H7A 109.5 .
C5 C7 H7B 109.5 .
H7A C7 H7B 109.5 .
C5 C7 H7C 109.5 .
H7A C7 H7C 109.5 .
H7B C7 H7C 109.5 .
N2 C8 C9 111.27(19) .
N2 C8 C10 111.90(19) .
C9 C8 C10 111.8(2) .
N2 C8 H8 107.2 .
C9 C8 H8 107.2 .
C10 C8 H8 107.2 .
C8 C9 H9A 109.5 .
C8 C9 H9B 109.5 .
H9A C9 H9B 109.5 .
C8 C9 H9C 109.5 .
H9A C9 H9C 109.5 .
H9B C9 H9C 109.5 .
C8 C10 H10A 109.5 .
C8 C10 H10B 109.5 .
H10A C10 H10B 109.5 .
C8 C10 H10C 109.5 .
H10A C10 H10C 109.5 .
H10B C10 H10C 109.5 .
C16 C11 C12 118.5(2) .
C16 C11 P1 124.35(19) .
C12 C11 P1 117.15(18) .
C13 C12 C11 120.7(2) .
C13 C12 H12 119.6 .
C11 C12 H12 119.6 .
C14 C13 C12 120.0(3) .
C14 C13 H13 120.0 .
C12 C13 H13 120.0 .
C15 C14 C13 119.9(2) .
C15 C14 H14 120.1 .
C13 C14 H14 120.1 .
C14 C15 C16 120.2(3) .
C14 C15 H15 119.9 .
C16 C15 H15 119.9 .
C11 C16 C15 120.7(3) .
C11 C16 H16 119.7 .
C15 C16 H16 119.7 .
C18 C17 C22 118.9(2) .
C18 C17 P1 117.67(16) .
C22 C17 P1 123.45(18) .
C17 C18 C19 120.6(2) .
C17 C18 H18 119.7 .
C19 C18 H18 119.7 .
C20 C19 C18 120.1(2) .
C20 C19 H19 120.0 .
C18 C19 H19 120.0 .
C19 C20 C21 119.8(2) .
C19 C20 H20 120.1 .
C21 C20 H20 120.1 .
C22 C21 C20 120.4(2) .
C22 C21 H21 119.8 .
C20 C21 H21 119.8 .
C21 C22 C17 120.2(2) .
C21 C22 H22 119.9 .
C17 C22 H22 119.9 .
C28 C23 C24 118.4(2) .
C28 C23 P1 122.01(18) .
C24 C23 P1 119.57(18) .
C25 C24 C23 121.0(2) .
C25 C24 H24 119.5 .
C23 C24 H24 119.5 .
C26 C25 C24 119.9(2) .
C26 C25 H25 120.1 .
C24 C25 H25 120.1 .
C27 C26 C25 119.8(2) .
C27 C26 H26 120.1 .
C25 C26 H26 120.1 .
C26 C27 C28 120.6(3) .
C26 C27 H27 119.7 .
C28 C27 H27 119.7 .
C27 C28 C23 120.3(2) .
C27 C28 H28 119.8 .
C23 C28 H28 119.8 .
C30 C29 C34 118.1(2) .
C30 C29 P2 119.43(17) .
C34 C29 P2 122.49(17) .
C31 C30 C29 120.7(2) .
C31 C30 H30 119.7 .
C29 C30 H30 119.7 .
C32 C31 C30 120.4(2) .
C32 C31 H31 119.8 .
C30 C31 H31 119.8 .
C33 C32 C31 119.4(2) .
C33 C32 H32 120.3 .
C31 C32 H32 120.3 .
C32 C33 C34 120.6(2) .
C32 C33 H33 119.7 .
C34 C33 H33 119.7 .
C33 C34 C29 120.9(2) .
C33 C34 H34 119.6 .
C29 C34 H34 119.6 .
C40 C35 C36 118.9(2) .
C40 C35 P2 122.36(18) .
C36 C35 P2 118.54(17) .
C37 C36 C35 120.1(2) .
C37 C36 H36 119.9 .
C35 C36 H36 119.9 .
C38 C37 C36 120.1(2) .
C38 C37 H37 120.0 .
C36 C37 H37 120.0 .
C39 C38 C37 120.2(2) .
C39 C38 H38 119.9 .
C37 C38 H38 119.9 .
C38 C39 C40 120.2(2) .
C38 C39 H39 119.9 .
C40 C39 H39 119.9 .
C39 C40 C35 120.5(2) .
C39 C40 H40 119.8 .
C35 C40 H40 119.8 .
C46 C41 C42 118.3(2) .
C46 C41 P2 123.54(17) .
C42 C41 P2 118.20(17) .
C43 C42 C41 120.9(2) .
C43 C42 H42 119.6 .
C41 C42 H42 119.6 .
C42 C43 C44 120.4(2) .
C42 C43 H43 119.8 .
C44 C43 H43 119.8 .
C45 C44 C43 119.3(2) .
C45 C44 H44 120.3 .
C43 C44 H44 120.3 .
C44 C45 C46 120.4(2) .
C44 C45 H45 119.8 .
C46 C45 H45 119.8 .
C45 C46 C41 120.8(2) .
C45 C46 H46 119.6 .
C41 C46 H46 119.6 .
C48 C47 H47A 109.5 .
C48 C47 H47B 109.5 .
H47A C47 H47B 109.5 .
C48 C47 H47C 109.5 .
H47A C47 H47C 109.5 .
H47B C47 H47C 109.5 .
C47 C48 C49 111.3(4) .
C47 C48 H48A 109.4 .
C49 C48 H48A 109.4 .
C47 C48 H48B 109.4 .
C49 C48 H48B 109.4 .
H48A C48 H48B 108.0 .
C49 C49 C48 108.5(4) 2_857
C49 C49 H49A 110.0 2_857
C48 C49 H49A 110.0 .
C49 C49 H49B 110.0 2_857
C48 C49 H49B 110.0 .
H49A C49 H49B 108.4 .

loop_
_geom_bond_atom_site_label_1
_geom_bond_atom_site_label_2
_geom_bond_distance
_geom_bond_site_symmetry_2
Rh1 C1 2.062(2) .
Rh1 F1 2.1217(13) .
Rh1 P2 2.1778(6) .
Rh1 P1 2.3148(6) .
P1 C17 1.829(2) .
P1 C23 1.836(2) .
P1 C11 1.839(2) .
P2 C35 1.842(2) .
P2 C41 1.848(2) .
P2 C29 1.850(2) .
F1 H1 0.97(4) .
F2 H1 1.37(4) .
N1 C1 1.347(3) .
N1 C5 1.471(3) .
N1 C2 1.471(3) .
N2 C1 1.333(3) .
N2 C4 1.466(3) .
N2 C8 1.477(3) .
C2 C3 1.495(4) .
C2 H2A 0.9900 .
C2 H2B 0.9900 .
C3 C4 1.505(4) .
C3 H3A 0.9900 .
C3 H3B 0.9900 .
C4 H4A 0.9900 .
C4 H4B 0.9900 .
C5 C7 1.521(3) .
C5 C6 1.525(3) .
C5 H5 1.0000 .
C6 H6A 0.9800 .
C6 H6B 0.9800 .
C6 H6C 0.9800 .
C7 H7A 0.9800 .
C7 H7B 0.9800 .
C7 H7C 0.9800 .
C8 C9 1.519(3) .
C8 C10 1.526(3) .
C8 H8 1.0000 .
C9 H9A 0.9800 .
C9 H9B 0.9800 .
C9 H9C 0.9800 .
C10 H10A 0.9800 .
C10 H10B 0.9800 .
C10 H10C 0.9800 .
C11 C16 1.386(3) .
C11 C12 1.387(3) .
C12 C13 1.384(3) .
C12 H12 0.9500 .
C13 C14 1.380(4) .
C13 H13 0.9500 .
C14 C15 1.371(4) .
C14 H14 0.9500 .
C15 C16 1.387(4) .
C15 H15 0.9500 .
C16 H16 0.9500 .
C17 C18 1.384(3) .
C17 C22 1.399(3) .
C18 C19 1.389(3) .
C18 H18 0.9500 .
C19 C20 1.379(3) .
C19 H19 0.9500 .
C20 C21 1.382(4) .
C20 H20 0.9500 .
C21 C22 1.382(3) .
C21 H21 0.9500 .
C22 H22 0.9500 .
C23 C28 1.392(3) .
C23 C24 1.396(3) .
C24 C25 1.386(3) .
C24 H24 0.9500 .
C25 C26 1.382(4) .
C25 H25 0.9500 .
C26 C27 1.377(4) .
C26 H26 0.9500 .
C27 C28 1.389(4) .
C27 H27 0.9500 .
C28 H28 0.9500 .
C29 C30 1.393(3) .
C29 C34 1.393(3) .
C30 C31 1.389(3) .
C30 H30 0.9500 .
C31 C32 1.386(3) .
C31 H31 0.9500 .
C32 C33 1.370(3) .
C32 H32 0.9500 .
C33 C34 1.388(3) .
C33 H33 0.9500 .
C34 H34 0.9500 .
C35 C40 1.389(3) .
C35 C36 1.394(3) .
C36 C37 1.392(3) .
C36 H36 0.9500 .
C37 C38 1.379(4) .
C37 H37 0.9500 .
C38 C39 1.373(4) .
C38 H38 0.9500 .
C39 C40 1.387(3) .
C39 H39 0.9500 .
C40 H40 0.9500 .
C41 C46 1.392(3) .
C41 C42 1.397(3) .
C42 C43 1.379(3) .
C42 H42 0.9500 .
C43 C44 1.388(3) .
C43 H43 0.9500 .
C44 C45 1.384(3) .
C44 H44 0.9500 .
C45 C46 1.385(3) .
C45 H45 0.9500 .
C46 H46 0.9500 .
C47 C48 1.514(6) .
C47 H47A 0.9800 .
C47 H47B 0.9800 .
C47 H47C 0.9800 .
C48 C49 1.571(5) .
C48 H48A 0.9900 .
C48 H48B 0.9900 .
C49 C49 1.522(7) 2_857
C49 H49A 0.9900 .
C49 H49B 0.9900 .

loop_
_geom_torsion_atom_site_label_1
_geom_torsion_atom_site_label_2
_geom_torsion_atom_site_label_3
_geom_torsion_atom_site_label_4
_geom_torsion
_geom_torsion_site_symmetry_4
C1 Rh1 P1 C17 55.5(2) .
F1 Rh1 P1 C17 36.66(9) .
P2 Rh1 P1 C17 -145.42(8) .
C1 Rh1 P1 C23 179.5(2) .
F1 Rh1 P1 C23 160.58(11) .
P2 Rh1 P1 C23 -21.50(10) .
C1 Rh1 P1 C11 -55.3(2) .
F1 Rh1 P1 C11 -74.18(9) .
P2 Rh1 P1 C11 103.74(8) .
C1 Rh1 P2 C35 -145.43(10) .
F1 Rh1 P2 C35 -161.0(4) .
P1 Rh1 P2 C35 40.42(8) .
C1 Rh1 P2 C41 93.29(10) .
F1 Rh1 P2 C41 77.7(5) .
P1 Rh1 P2 C41 -80.86(8) .
C1 Rh1 P2 C29 -24.98(11) .
F1 Rh1 P2 C29 -40.6(5) .
P1 Rh1 P2 C29 160.87(9) .
C4 N2 C1 N1 -6.0(3) .
C8 N2 C1 N1 -175.29(18) .
C4 N2 C1 Rh1 163.93(17) .
C8 N2 C1 Rh1 -5.4(3) .
C5 N1 C1 N2 173.17(19) .
C2 N1 C1 N2 3.8(3) .
C5 N1 C1 Rh1 2.9(3) .
C2 N1 C1 Rh1 -166.45(17) .
F1 Rh1 C1 N2 -88.60(17) .
P2 Rh1 C1 N2 92.94(17) .
P1 Rh1 C1 N2 -107.5(2) .
F1 Rh1 C1 N1 81.29(16) .
P2 Rh1 C1 N1 -97.17(16) .
P1 Rh1 C1 N1 62.4(3) .
C1 N1 C2 C3 -29.2(3) .
C5 N1 C2 C3 160.9(2) .
N1 C2 C3 C4 53.7(3) .
C1 N2 C4 C3 33.0(3) .
C8 N2 C4 C3 -157.37(19) .
C2 C3 C4 N2 -55.4(3) .
C1 N1 C5 C7 121.0(2) .
C2 N1 C5 C7 -68.9(3) .
C1 N1 C5 C6 -113.2(2) .
C2 N1 C5 C6 56.9(3) .
C1 N2 C8 C9 100.8(2) .
C4 N2 C8 C9 -69.2(3) .
C1 N2 C8 C10 -133.3(2) .
C4 N2 C8 C10 56.7(3) .
C17 P1 C11 C16 100.2(2) .
C23 P1 C11 C16 -4.9(2) .
Rh1 P1 C11 C16 -144.36(19) .
C17 P1 C11 C12 -78.97(19) .
C23 P1 C11 C12 175.96(18) .
Rh1 P1 C11 C12 36.47(19) .
C16 C11 C12 C13 -0.4(4) .
P1 C11 C12 C13 178.84(19) .
C11 C12 C13 C14 1.5(4) .
C12 C13 C14 C15 -2.1(4) .
C13 C14 C15 C16 1.6(4) .
C12 C11 C16 C15 -0.2(4) .
P1 C11 C16 C15 -179.3(2) .
C14 C15 C16 C11 -0.4(4) .
C23 P1 C17 C18 -98.65(19) .
C11 P1 C17 C18 156.18(19) .
Rh1 P1 C17 C18 40.1(2) .
C23 P1 C17 C22 81.5(2) .
C11 P1 C17 C22 -23.7(2) .
Rh1 P1 C17 C22 -139.81(18) .
C22 C17 C18 C19 -0.7(3) .
P1 C17 C18 C19 179.41(18) .
C17 C18 C19 C20 1.0(4) .
C18 C19 C20 C21 -0.6(4) .
C19 C20 C21 C22 -0.1(4) .
C20 C21 C22 C17 0.4(4) .
C18 C17 C22 C21 0.0(3) .
P1 C17 C22 C21 179.89(18) .
C17 P1 C23 C28 10.1(2) .
C11 P1 C23 C28 115.1(2) .
Rh1 P1 C23 C28 -116.62(18) .
C17 P1 C23 C24 -171.17(18) .
C11 P1 C23 C24 -66.1(2) .
Rh1 P1 C23 C24 62.1(2) .
C28 C23 C24 C25 -1.1(3) .
P1 C23 C24 C25 -179.87(18) .
C23 C24 C25 C26 0.4(4) .
C24 C25 C26 C27 1.0(4) .
C25 C26 C27 C28 -1.7(4) .
C26 C27 C28 C23 1.0(4) .
C24 C23 C28 C27 0.4(4) .
P1 C23 C28 C27 179.2(2) .
C35 P2 C29 C30 -161.89(18) .
C41 P2 C29 C30 -57.67(19) .
Rh1 P2 C29 C30 67.37(19) .
C35 P2 C29 C34 18.1(2) .
C41 P2 C29 C34 122.33(19) .
Rh1 P2 C29 C34 -112.64(18) .
C34 C29 C30 C31 -1.0(3) .
P2 C29 C30 C31 178.99(18) .
C29 C30 C31 C32 1.2(4) .
C30 C31 C32 C33 -0.8(4) .
C31 C32 C33 C34 0.2(4) .
C32 C33 C34 C29 -0.1(3) .
C30 C29 C34 C33 0.5(3) .
P2 C29 C34 C33 -179.54(17) .
C41 P2 C35 C40 -31.4(2) .
C29 P2 C35 C40 71.7(2) .
Rh1 P2 C35 C40 -158.36(16) .
C41 P2 C35 C36 153.37(17) .
C29 P2 C35 C36 -103.62(18) .
Rh1 P2 C35 C36 26.4(2) .
C40 C35 C36 C37 1.0(3) .
P2 C35 C36 C37 176.49(17) .
C35 C36 C37 C38 -0.2(4) .
C36 C37 C38 C39 -0.8(4) .
C37 C38 C39 C40 0.9(4) .
C38 C39 C40 C35 0.0(4) .
C36 C35 C40 C39 -1.0(3) .
P2 C35 C40 C39 -176.22(18) .
C35 P2 C41 C46 79.8(2) .
C29 P2 C41 C46 -21.6(2) .
Rh1 P2 C41 C46 -149.67(17) .
C35 P2 C41 C42 -100.68(18) .
C29 P2 C41 C42 157.93(18) .
Rh1 P2 C41 C42 29.9(2) .
C46 C41 C42 C43 -1.5(3) .
P2 C41 C42 C43 178.90(18) .
C41 C42 C43 C44 1.3(4) .
C42 C43 C44 C45 -0.6(4) .
C43 C44 C45 C46 0.2(4) .
C44 C45 C46 C41 -0.4(4) .
C42 C41 C46 C45 1.1(3) .
P2 C41 C46 C45 -179.39(18) .
C47 C48 C49 C49 178.0(4) 2_857
